data_9011088
loop_
_publ_author_name
'Durovic, S.'

_publ_section_title
;
 The crystal structure of gamma-Hg3S2Cl2
 Sample: superposition structure
;
_journal_name_full 'Acta Crystallographica, Section B'
_journal_page_first 1661
_journal_page_last 1670
_journal_paper_doi 10.1107/S0567740868004814
_journal_volume 24
_journal_year 1968
_chemical_formula_sum 'Cl Hg1.5 S'
_chemical_name_mineral Kenhsuite
_space_group_IT_number 51
_symmetry_space_group_name_Hall '-P 2 2b'
_symmetry_space_group_name_H-M 'P b m m'
_cell_angle_alpha 90
_cell_angle_beta 90
_cell_angle_gamma 90
_cell_length_a 9.328
_cell_length_b 8.410
_cell_length_c 4.5405
_cell_formula_units_Z 4
_cell_volume 356.195
_database_code_amcsd 0009349
_exptl_crystal_density_diffrn 6.870
_cod_original_formula_sum 'Hg1.5 S Cl'
_cod_database_code 9011088

loop_
_space_group_symop_operation_xyz
x,y,z
x,y,-z
-x,-y,z
x,1/2-y,z
-x,1/2+y,-z
-x,1/2+y,z
x,1/2-y,-z
-x,-y,-z

loop_
_atom_site_aniso_label
_atom_site_aniso_U_11
_atom_site_aniso_U_22
_atom_site_aniso_U_33
_atom_site_aniso_U_12
_atom_site_aniso_U_13
_atom_site_aniso_U_23
Hg1 0.02777 0.02902 0.03248 0.00358 0.00000 0.00000
Hg2 0.03659 0.03798 0.00595 -0.00914 0.00000 0.00000
Hg3 0.03042 0.02974 0.06590 0.00000 0.00000 0.00000
S 0.02028 0.03547 0.02246 -0.00755 0.00000 0.00000
Cl1 0.09565 0.03189 0.01807 0.00000 0.00000 0.00000
Cl2 0.02645 0.05196 0.01337 0.00000 0.00000 0.00000

loop_
_atom_site_label
_atom_site_fract_x
_atom_site_fract_y
_atom_site_fract_z
_atom_site_occupancy
Hg1 0.50000 0.00000 0.00000 1.00000
Hg2 0.22180 -0.05280 0.50000 0.50000
Hg3 0.19870 0.25000 0.00000 1.00000
S 0.24710 -0.03450 0.00000 1.00000
Cl1 0.47080 0.25000 0.50000 1.00000
Cl2 0.01620 0.25000 0.50000 1.00000

loop_
_cod_related_entry_id
_cod_related_entry_database
_cod_related_entry_code
1 AMCSD 0009349
